data_4302011
loop_
_publ_author_name
'Yi Sun'
'Suning Wang'

_publ_section_title
;
Conjugated Triarylboryl Donor-Acceptor Systems Supported by
2,2'-Bipyridine: Metal Chelation Impact on Intraligand Charger Transfer
Emission, Electron Accepting Ability, and "Turn-on" Fluoride Sensing
;
_journal_name_full 'Inorganic Chemistry'
_journal_page_first 3755
_journal_page_last 3767
_journal_paper_doi 10.1021/ic9000335
_journal_volume 48
_journal_year 2009
_chemical_formula_sum 'C46 H50 B2 Cl2 N2 Pt'
_chemical_formula_weight 918.49
_chemical_name_systematic
; 
 ? 
;
_space_group_IT_number 14
_symmetry_cell_setting monoclinic
_symmetry_space_group_name_Hall '-P 2ybc'
_symmetry_space_group_name_H-M 'P 1 21/c 1'
_atom_sites_solution_hydrogens geom
_atom_sites_solution_primary direct
_atom_sites_solution_secondary difmap
_audit_creation_method SHELXL-97
_cell_angle_alpha 90.00
_cell_angle_beta 92.2670(10)
_cell_angle_gamma 90.00
_cell_formula_units_Z 2
_cell_length_a 8.8079(6)
_cell_length_b 15.2811(11)
_cell_length_c 15.4908(11)
_cell_measurement_temperature 180(2)
_cell_volume 2083.3(3)
_computing_structure_refinement 'SHELXL-97 (Sheldrick, 1997)'
_computing_structure_solution 'SHELXS-97 (Sheldrick, 1990)'
_diffrn_ambient_temperature 180(2)
_diffrn_measured_fraction_theta_full 0.999
_diffrn_measured_fraction_theta_max 0.999
_diffrn_radiation_monochromator graphite
_diffrn_radiation_source 'fine-focus sealed tube'
_diffrn_radiation_type MoK\a
_diffrn_radiation_wavelength 0.71073
_diffrn_reflns_av_R_equivalents 0.0425
_diffrn_reflns_av_sigmaI/netI 0.0351
_diffrn_reflns_limit_h_max 11
_diffrn_reflns_limit_h_min -11
_diffrn_reflns_limit_k_max 19
_diffrn_reflns_limit_k_min -19
_diffrn_reflns_limit_l_max 19
_diffrn_reflns_limit_l_min -19
_diffrn_reflns_number 22763
_diffrn_reflns_theta_full 27.00
_diffrn_reflns_theta_max 27.00
_diffrn_reflns_theta_min 1.87
_exptl_absorpt_coefficient_mu 3.530
_exptl_absorpt_correction_T_max 0.7655
_exptl_absorpt_correction_T_min 0.6195
_exptl_crystal_density_diffrn 1.464
_exptl_crystal_density_method 'not measured'
_exptl_crystal_F_000 924
_exptl_crystal_size_max 0.15
_exptl_crystal_size_mid 0.10
_exptl_crystal_size_min 0.08
_refine_diff_density_max 1.723
_refine_diff_density_min -3.664
_refine_diff_density_rms 0.134
_refine_ls_extinction_method none
_refine_ls_goodness_of_fit_ref 1.293
_refine_ls_hydrogen_treatment mixed
_refine_ls_matrix_type full
_refine_ls_number_parameters 295
_refine_ls_number_reflns 4548
_refine_ls_number_restraints 1
_refine_ls_restrained_S_all 1.293
_refine_ls_R_factor_all 0.0925
_refine_ls_R_factor_gt 0.0823
_refine_ls_shift/su_max 0.000
_refine_ls_shift/su_mean 0.000
_refine_ls_structure_factor_coef Fsqd
_refine_ls_weighting_details 'calc w=1/[\s^2^(Fo^2^)+(0.0000P)^2^+24.1800P] where P=(Fo^2^+2Fc^2^)/3'
_refine_ls_weighting_scheme calc
_refine_ls_wR_factor_gt 0.1740
_refine_ls_wR_factor_ref 0.1777
_reflns_number_gt 3935
_reflns_number_total 4548
_reflns_threshold_expression >2sigma(I)
_cod_data_source_file ic9000335_si_001.cif
_cod_data_source_block sun5a
_cod_original_sg_symbol_H-M 'P 21/c'
_cod_database_code 4302011

loop_
_symmetry_equiv_pos_as_xyz
'x, y, z'
'-x, y+1/2, -z+1/2'
'-x, -y, -z'
'x, -y-1/2, z-1/2'

loop_
_atom_site_label
_atom_site_type_symbol
_atom_site_fract_x
_atom_site_fract_y
_atom_site_fract_z
_atom_site_U_iso_or_equiv
_atom_site_adp_type
_atom_site_occupancy
_atom_site_symmetry_multiplicity
_atom_site_calc_flag
_atom_site_refinement_flags
_atom_site_disorder_assembly
_atom_site_disorder_group
Pt1 Pt 0.76409(7) 0.49460(4) 0.02594(4) 0.02762(17) Uani 0.50 1 d P . .
B1 B 0.4363(10) 0.2751(6) 0.2358(6) 0.032(2) Uani 1 1 d . . .
Cl1 Cl 0.9684(4) 0.5629(3) -0.0323(3) 0.0426(10) Uani 0.50 1 d P . .
Cl2 Cl 0.9265(5) 0.4156(4) 0.1138(3) 0.0524(13) Uani 0.50 1 d P . .
N1 N 0.6097(16) 0.5573(7) -0.0490(7) 0.023(3) Uani 0.50 1 d PG A -1
C1 C 0.6410(15) 0.6191(10) -0.1102(9) 0.029(5) Uani 0.50 1 d PG A -1
H1A H 0.7418 0.6401 -0.1150 0.035 Uiso 0.50 1 calc PR A -1
C2 C 0.5264(17) 0.6505(12) -0.1645(10) 0.027(5) Uani 0.50 1 d PG . -1
C3 C 0.3806(16) 0.6201(11) -0.1575(10) 0.034(5) Uani 0.50 1 d PG A -1
H3A H 0.3013 0.6418 -0.1950 0.041 Uiso 0.50 1 calc PR A -1
C4 C 0.3493(14) 0.5583(9) -0.0963(9) 0.037(5) Uani 0.50 1 d PG . -1
H4A H 0.2485 0.5372 -0.0915 0.044 Uiso 0.50 1 calc PR A -1
C5 C 0.4639(16) 0.5268(8) -0.0420(8) 0.024(4) Uani 0.50 1 d PG . -1
N2 N 0.5758(15) 0.4394(8) 0.0696(8) 0.029(3) Uani 0.50 1 d PG A -1
C6 C 0.4435(16) 0.4643(8) 0.0256(8) 0.026(4) Uani 0.50 1 d PG . -1
C7 C 0.3065(16) 0.4280(9) 0.0469(9) 0.040(5) Uani 0.50 1 d PG . -1
H7A H 0.2155 0.4451 0.0166 0.048 Uiso 0.50 1 calc PR A -1
C8 C 0.3019(16) 0.3666(12) 0.1121(11) 0.036(5) Uani 0.50 1 d PG A -1
H8A H 0.2076 0.3416 0.1268 0.043 Uiso 0.50 1 calc PR A -1
C9 C 0.4342(18) 0.3417(13) 0.1561(11) 0.038(7) Uani 0.50 1 d PG A -1
C10 C 0.5711(16) 0.3781(10) 0.1348(9) 0.031(5) Uani 0.50 1 d PG A -1
H10A H 0.6622 0.3609 0.1651 0.038 Uiso 0.50 1 calc PR A -1
C11 C 0.5466(9) 0.2819(6) 0.3172(5) 0.0349(19) Uani 1 1 d . A .
C12 C 0.5641(10) 0.3603(6) 0.3628(6) 0.043(2) Uani 1 1 d . . .
C13 C 0.6679(11) 0.3664(7) 0.4338(7) 0.051(3) Uani 1 1 d . A .
H13A H 0.6751 0.4196 0.4655 0.061 Uiso 1 1 calc R . .
C14 C 0.7595(11) 0.2971(8) 0.4585(6) 0.051(3) Uani 1 1 d . . .
C15 C 0.7419(11) 0.2200(7) 0.4132(7) 0.050(3) Uani 1 1 d . A .
H15A H 0.8031 0.1711 0.4298 0.060 Uiso 1 1 calc R . .
C16 C 0.6386(10) 0.2113(6) 0.3446(6) 0.039(2) Uani 1 1 d . . .
C17 C 0.4649(13) 0.4395(7) 0.3438(7) 0.057(3) Uani 1 1 d . A .
H17A H 0.3768 0.4221 0.3072 0.086 Uiso 1 1 calc R . .
H17B H 0.5236 0.4838 0.3138 0.086 Uiso 1 1 calc R . .
H17C H 0.4302 0.4638 0.3982 0.086 Uiso 1 1 calc R . .
C18 C 0.8715(14) 0.3058(10) 0.5336(8) 0.081(4) Uani 1 1 d . A .
H18A H 0.8968 0.3677 0.5425 0.121 Uiso 1 1 calc R . .
H18B H 0.9640 0.2731 0.5215 0.121 Uiso 1 1 calc R . .
H18C H 0.8270 0.2823 0.5857 0.121 Uiso 1 1 calc R . .
C19 C 0.6281(13) 0.1238(6) 0.2975(7) 0.053(3) Uani 1 1 d . A .
H19A H 0.6964 0.0815 0.3267 0.080 Uiso 1 1 calc R . .
H19B H 0.6578 0.1315 0.2377 0.080 Uiso 1 1 calc R . .
H19C H 0.5235 0.1020 0.2980 0.080 Uiso 1 1 calc R . .
C20 C 0.3092(9) 0.2026(6) 0.2250(6) 0.039(2) Uani 1 1 d . A .
C21 C 0.2055(11) 0.1856(7) 0.2894(7) 0.048(2) Uani 1 1 d . . .
C22 C 0.1003(13) 0.1194(8) 0.2803(9) 0.069(3) Uani 1 1 d . A .
H22A H 0.0337 0.1078 0.3257 0.083 Uiso 1 1 calc R . .
C23 C 0.0904(14) 0.0689(9) 0.2053(11) 0.082(4) Uani 1 1 d D . .
C24 C 0.1902(12) 0.0856(8) 0.1414(9) 0.066(3) Uani 1 1 d . A .
H24A H 0.1863 0.0503 0.0909 0.079 Uiso 1 1 calc R . .
C25 C 0.2958(11) 0.1519(7) 0.1484(7) 0.050(2) Uani 1 1 d . . .
C26 C 0.2058(15) 0.2384(9) 0.3718(7) 0.073(4) Uani 1 1 d . A .
H26A H 0.1415 0.2095 0.4134 0.109 Uiso 1 1 calc R . .
H26B H 0.1663 0.2972 0.3593 0.109 Uiso 1 1 calc R . .
H26C H 0.3099 0.2428 0.3963 0.109 Uiso 1 1 calc R . .
C27A C -0.019(8) -0.012(4) 0.215(3) 0.091(13) Uani 0.50 1 d PD A 1
H27A H 0.0226 -0.0513 0.2593 0.136 Uiso 0.50 1 calc PR A 1
H27B H -0.0299 -0.0427 0.1596 0.136 Uiso 0.50 1 calc PR A 1
H27C H -0.1194 0.0091 0.2315 0.136 Uiso 0.50 1 calc PR A 1
C27B C -0.026(8) -0.004(4) 0.173(3) 0.091(13) Uani 0.50 1 d PD A 2
H27D H 0.0064 -0.0607 0.1966 0.136 Uiso 0.50 1 calc PR A 2
H27E H -0.0302 -0.0059 0.1102 0.136 Uiso 0.50 1 calc PR A 2
H27F H -0.1272 0.0103 0.1940 0.136 Uiso 0.50 1 calc PR A 2
C28 C 0.4032(14) 0.1625(9) 0.0764(7) 0.064(3) Uani 1 1 d . A .
H28A H 0.3955 0.1115 0.0381 0.096 Uiso 1 1 calc R . .
H28B H 0.5073 0.1674 0.1006 0.096 Uiso 1 1 calc R . .
H28C H 0.3769 0.2155 0.0435 0.096 Uiso 1 1 calc R . .

loop_
_atom_site_aniso_label
_atom_site_aniso_U_11
_atom_site_aniso_U_22
_atom_site_aniso_U_33
_atom_site_aniso_U_23
_atom_site_aniso_U_13
_atom_site_aniso_U_12
Pt1 0.0207(3) 0.0314(3) 0.0305(3) 0.0023(3) -0.00164(19) 0.0016(3)
B1 0.022(4) 0.041(5) 0.031(5) 0.012(4) -0.002(4) 0.004(4)
Cl1 0.0202(19) 0.054(3) 0.054(3) 0.014(2) 0.0002(17) -0.0010(18)
Cl2 0.024(2) 0.068(3) 0.064(3) 0.029(3) -0.006(2) 0.005(2)
N1 0.024(10) 0.029(8) 0.015(7) 0.006(6) 0.001(7) 0.002(7)
C1 0.025(12) 0.044(11) 0.020(8) 0.004(8) -0.004(8) 0.005(9)
C2 0.025(11) 0.026(10) 0.028(10) 0.019(8) -0.011(8) 0.009(8)
C3 0.031(12) 0.046(11) 0.024(10) 0.003(8) -0.009(8) -0.010(9)
C4 0.025(9) 0.048(11) 0.037(11) 0.003(9) -0.005(8) -0.008(9)
C5 0.014(9) 0.023(9) 0.034(11) 0.003(7) -0.004(8) -0.003(7)
N2 0.029(10) 0.036(9) 0.021(8) -0.002(7) 0.007(7) 0.001(8)
C6 0.025(12) 0.029(10) 0.024(10) 0.002(7) 0.013(9) 0.009(9)
C7 0.028(10) 0.038(10) 0.055(13) 0.005(9) 0.019(10) -0.003(9)
C8 0.023(11) 0.047(12) 0.038(11) 0.013(9) -0.004(9) -0.001(9)
C9 0.022(11) 0.048(14) 0.044(15) -0.007(12) 0.011(10) -0.013(10)
C10 0.026(11) 0.036(10) 0.032(11) 0.002(8) -0.012(9) 0.000(9)
C11 0.031(4) 0.041(5) 0.032(4) 0.011(4) 0.000(3) -0.005(4)
C12 0.033(5) 0.045(5) 0.049(5) 0.011(4) -0.004(4) -0.005(4)
C13 0.042(6) 0.061(6) 0.050(6) -0.003(5) -0.010(5) -0.010(5)
C14 0.037(5) 0.079(7) 0.038(5) 0.006(5) -0.008(4) 0.003(5)
C15 0.038(5) 0.059(6) 0.053(6) 0.012(5) -0.014(4) 0.008(5)
C16 0.031(4) 0.048(5) 0.038(5) 0.011(4) -0.002(4) 0.002(4)
C17 0.064(7) 0.050(6) 0.058(7) 0.003(5) -0.006(5) 0.006(5)
C18 0.064(8) 0.107(11) 0.069(8) -0.002(8) -0.034(7) 0.000(8)
C19 0.063(7) 0.044(6) 0.051(6) 0.009(5) -0.016(5) 0.010(5)
C20 0.025(4) 0.049(5) 0.041(5) 0.004(4) -0.004(4) -0.002(4)
C21 0.033(5) 0.053(6) 0.058(6) 0.002(5) 0.008(4) -0.005(4)
C22 0.047(6) 0.065(8) 0.097(10) -0.006(7) 0.020(6) -0.014(6)
C23 0.041(6) 0.074(9) 0.131(13) -0.031(9) 0.008(7) -0.015(6)
C24 0.038(6) 0.075(8) 0.084(9) -0.029(7) -0.012(6) 0.002(5)
C25 0.036(5) 0.059(6) 0.053(6) -0.001(5) -0.006(4) 0.004(5)
C26 0.076(8) 0.092(10) 0.053(7) 0.000(7) 0.031(6) -0.032(7)
C27A 0.064(10) 0.099(16) 0.11(3) -0.04(3) 0.02(3) -0.041(12)
C27B 0.064(10) 0.099(16) 0.11(3) -0.04(3) 0.02(3) -0.041(12)
C28 0.068(8) 0.078(8) 0.046(6) -0.006(6) -0.003(6) 0.006(6)

loop_
_atom_type_symbol
_atom_type_description
_atom_type_scat_dispersion_real
_atom_type_scat_dispersion_imag
_atom_type_scat_source
C C 0.0033 0.0016 'International Tables Vol C Tables 4.2.6.8 and 6.1.1.4'
H H 0.0000 0.0000 'International Tables Vol C Tables 4.2.6.8 and 6.1.1.4'
B B 0.0013 0.0007 'International Tables Vol C Tables 4.2.6.8 and 6.1.1.4'
N N 0.0061 0.0033 'International Tables Vol C Tables 4.2.6.8 and 6.1.1.4'
Cl Cl 0.1484 0.1585 'International Tables Vol C Tables 4.2.6.8 and 6.1.1.4'
Pt Pt -1.7033 8.3905 'International Tables Vol C Tables 4.2.6.8 and 6.1.1.4'

loop_
_geom_angle_atom_site_label_1
_geom_angle_atom_site_label_2
_geom_angle_atom_site_label_3
_geom_angle
_geom_angle_site_symmetry_1
_geom_angle_site_symmetry_3
_geom_angle_publ_flag
C4 Pt1 C7 122.3(11) 3_665 3_665 ?
C4 Pt1 N1 101.3(8) 3_665 . ?
C7 Pt1 N1 22.4(9) 3_665 . ?
C4 Pt1 N2 22.1(9) 3_665 . ?
C7 Pt1 N2 103.1(7) 3_665 . ?
N1 Pt1 N2 81.0(4) . . ?
C4 Pt1 C5 41.5(6) 3_665 3_665 ?
C7 Pt1 C5 82.0(9) 3_665 3_665 ?
N1 Pt1 C5 60.1(6) . 3_665 ?
N2 Pt1 C5 21.1(6) . 3_665 ?
C4 Pt1 C6 81.9(9) 3_665 3_665 ?
C7 Pt1 C6 41.5(6) 3_665 3_665 ?
N1 Pt1 C6 19.4(6) . 3_665 ?
N2 Pt1 C6 61.7(6) . 3_665 ?
C5 Pt1 C6 40.7(6) 3_665 3_665 ?
C4 Pt1 Cl2 74.8(9) 3_665 . ?
C7 Pt1 Cl2 161.8(9) 3_665 . ?
N1 Pt1 Cl2 175.7(4) . . ?
N2 Pt1 Cl2 94.8(4) . . ?
C5 Pt1 Cl2 115.8(5) 3_665 . ?
C6 Pt1 Cl2 156.5(5) 3_665 . ?
C4 Pt1 Cl1 162.2(9) 3_665 . ?
C7 Pt1 Cl1 72.6(9) 3_665 . ?
N1 Pt1 Cl1 94.6(4) . . ?
N2 Pt1 Cl1 175.6(4) . . ?
C5 Pt1 Cl1 154.6(5) 3_665 . ?
C6 Pt1 Cl1 113.9(5) 3_665 . ?
Cl2 Pt1 Cl1 89.55(16) . . ?
C4 Pt1 Cl1 112.3(10) 3_665 3_765 ?
C7 Pt1 Cl1 125.2(9) 3_665 3_765 ?
N1 Pt1 Cl1 143.7(4) . 3_765 ?
N2 Pt1 Cl1 128.9(4) . 3_765 ?
C5 Pt1 Cl1 149.0(6) 3_665 3_765 ?
C6 Pt1 Cl1 159.5(7) 3_665 3_765 ?
Cl2 Pt1 Cl1 39.33(16) . 3_765 ?
Cl1 Pt1 Cl1 54.97(19) . 3_765 ?
C11 B1 C20 123.1(7) . . ?
C11 B1 C9 124.6(9) . . ?
C20 B1 C9 112.2(9) . . ?
C11 B1 C2 111.5(16) . 3_665 ?
C20 B1 C2 125.4(16) . 3_665 ?
C9 B1 C2 13.7(14) . 3_665 ?
Cl2 Cl1 Cl1 112.5(4) 3_765 3_765 ?
Cl2 Cl1 Pt1 151.0(4) 3_765 . ?
Cl1 Cl1 Pt1 67.5(2) 3_765 . ?
Cl2 Cl1 Pt1 62.6(2) 3_765 3_765 ?
Cl1 Cl1 Pt1 57.56(18) 3_765 3_765 ?
Pt1 Cl1 Pt1 125.03(19) . 3_765 ?
Cl1 Cl2 Pt1 78.0(2) 3_765 . ?
C1 N1 C5 120.0 . . ?
C1 N1 Pt1 125.5(7) . . ?
C5 N1 Pt1 114.2(7) . . ?
N1 C1 C2 120.0 . . ?
C1 C2 C3 120.0 . . ?
C1 C2 B1 119.8(9) . 3_665 ?
C3 C2 B1 120.2(9) . 3_665 ?
C4 C3 C2 120.0 . . ?
C5 C4 C3 120.0 . . ?
C5 C4 Pt1 83.0(8) . 3_665 ?
C3 C4 Pt1 154.5(8) . 3_665 ?
C4 C5 N1 120.0 . . ?
C4 C5 C6 124.7(13) . . ?
N1 C5 C6 115.3(13) . . ?
C4 C5 Pt1 55.5(6) . 3_665 ?
N1 C5 Pt1 169.1(7) . 3_665 ?
C6 C5 Pt1 69.8(9) . 3_665 ?
C10 N2 C6 120.0 . . ?
C10 N2 Pt1 125.6(7) . . ?
C6 N2 Pt1 114.3(7) . . ?
C7 C6 N2 120.0 . . ?
C7 C6 C5 125.4(13) . . ?
N2 C6 C5 114.6(13) . . ?
C7 C6 Pt1 56.3(6) . 3_665 ?
N2 C6 Pt1 173.2(7) . 3_665 ?
C5 C6 Pt1 69.5(9) . 3_665 ?
C6 C7 C8 120.0 . . ?
C6 C7 Pt1 82.2(8) . 3_665 ?
C8 C7 Pt1 156.9(8) . 3_665 ?
C9 C8 C7 120.0 . . ?
C8 C9 C10 120.0 . . ?
C8 C9 B1 122.7(9) . . ?
C10 C9 B1 117.2(9) . . ?
C9 C10 N2 120.0 . . ?
C12 C11 C16 117.1(8) . . ?
C12 C11 B1 121.1(8) . . ?
C16 C11 B1 121.7(8) . . ?
C11 C12 C13 120.5(9) . . ?
C11 C12 C17 122.4(8) . . ?
C13 C12 C17 116.8(9) . . ?
C14 C13 C12 121.5(10) . . ?
C13 C14 C15 117.6(9) . . ?
C13 C14 C18 120.5(11) . . ?
C15 C14 C18 121.9(10) . . ?
C16 C15 C14 122.2(9) . . ?
C15 C16 C11 121.0(9) . . ?
C15 C16 C19 118.7(8) . . ?
C11 C16 C19 120.3(8) . . ?
C21 C20 C25 117.4(9) . . ?
C21 C20 B1 122.2(9) . . ?
C25 C20 B1 120.5(8) . . ?
C22 C21 C20 121.2(10) . . ?
C22 C21 C26 117.3(10) . . ?
C20 C21 C26 121.6(9) . . ?
C21 C22 C23 120.7(12) . . ?
C24 C23 C22 118.5(11) . . ?
C24 C23 C27A 129(2) . . ?
C22 C23 C27A 112(2) . . ?
C24 C23 C27B 109(2) . . ?
C22 C23 C27B 132(2) . . ?
C27A C23 C27B 24(3) . . ?
C23 C24 C25 122.0(11) . . ?
C24 C25 C20 120.1(10) . . ?
C24 C25 C28 117.7(11) . . ?
C20 C25 C28 121.9(9) . . ?

loop_
_geom_bond_atom_site_label_1
_geom_bond_atom_site_label_2
_geom_bond_distance
_geom_bond_site_symmetry_2
_geom_bond_publ_flag
Pt1 C4 1.71(3) 3_665 ?
Pt1 C7 1.73(3) 3_665 ?
Pt1 N1 1.997(12) . ?
Pt1 N2 2.002(13) . ?
Pt1 C5 2.06(2) 3_665 ?
Pt1 C6 2.06(2) 3_665 ?
Pt1 Cl2 2.281(4) . ?
Pt1 Cl1 2.296(4) . ?
Pt1 Cl1 2.513(4) 3_765 ?
B1 C11 1.564(12) . ?
B1 C20 1.580(13) . ?
B1 C9 1.599(15) . ?
B1 C2 1.63(3) 3_665 ?
Cl1 Cl2 1.628(7) 3_765 ?
Cl1 Cl1 2.227(9) 3_765 ?
Cl1 Pt1 2.513(4) 3_765 ?
Cl2 Cl1 1.628(7) 3_765 ?
N1 C1 1.374(7) . ?
N1 C5 1.374(7) . ?
C1 C2 1.374(7) . ?
C2 C3 1.374(7) . ?
C2 B1 1.627(14) 3_665 ?
C3 C4 1.374(7) . ?
C4 C5 1.374(7) . ?
C4 Pt1 1.710(13) 3_665 ?
C5 C6 1.435(13) . ?
C5 Pt1 2.059(13) 3_665 ?
N2 C10 1.380(8) . ?
N2 C6 1.380(8) . ?
C6 C7 1.380(8) . ?
C6 Pt1 2.064(14) 3_665 ?
C7 C8 1.380(8) . ?
C7 Pt1 1.734(13) 3_665 ?
C8 C9 1.380(8) . ?
C9 C10 1.380(8) . ?
C11 C12 1.397(13) . ?
C11 C16 1.406(12) . ?
C12 C13 1.406(13) . ?
C12 C17 1.513(14) . ?
C13 C14 1.377(15) . ?
C14 C15 1.378(15) . ?
C14 C18 1.500(14) . ?
C15 C16 1.377(12) . ?
C16 C19 1.524(14) . ?
C20 C21 1.403(13) . ?
C20 C25 1.418(14) . ?
C21 C22 1.376(15) . ?
C21 C26 1.511(15) . ?
C22 C23 1.395(18) . ?
C23 C24 1.373(19) . ?
C23 C27A 1.58(2) . ?
C23 C27B 1.58(2) . ?
C24 C25 1.376(15) . ?
C25 C28 1.499(15) . ?
